data_1527209
loop_
_publ_author_name
'Capparelli, M.V.'
'Becka, L.N.'

_publ_section_title
;
 Crystal structure of disodium trans-disulphitodiamminepalladate(II)
 hexahydrate
;
_journal_name_full
;
Journal of the Chemical Society A: Inorganic, Physical, Theoretical (1966-1971)
;
_journal_page_first 260
_journal_page_last 265
_journal_volume 1969
_journal_year 1969
_chemical_formula_sum 'H18 N2 Na2 O12 Pd S2'
_chemical_name_systematic 'Na2 (Pd (S O3)2 (N H3)2) (H2 O)6'
_space_group_IT_number 2
_symmetry_space_group_name_Hall '-P 1'
_symmetry_space_group_name_H-M 'P -1'
_cell_angle_alpha 73.5
_cell_angle_beta 102.5
_cell_angle_gamma 81.6
_cell_formula_units_Z 1
_cell_length_a 8.92
_cell_length_b 6.52
_cell_length_c 7.07
_cell_volume 375.322
_citation_journal_id_ASTM JCSIAP
_cod_data_source_file Capparelli_JCSIAP_1969_1844.cif
_cod_data_source_block H18N2Na2O12Pd1S2
_cod_original_cell_volume 375.3216
_cod_original_formula_sum 'H18 N2 Na2 O12 Pd1 S2'
_cod_database_code 1527209

loop_
_symmetry_equiv_pos_as_xyz
x,y,z
-x,-y,-z

loop_
_atom_site_label
_atom_site_type_symbol
_atom_site_fract_x
_atom_site_fract_y
_atom_site_fract_z
_atom_site_occupancy
_atom_site_U_iso_or_equiv
_atom_site_attached_hydrogens
O3 O-2 0.3484 -0.1877 0.0122 1 0.0 0
O2 O-2 0.2087 -0.4713 0.1197 1 0.0 0
Na1 Na+1 0.3844 0.2834 0.4293 1 0.0 0
O6 O-2 0.5232 -0.0358 0.7363 1 0.0 2
S1 S+4 0.1942 -0.2435 -0.0271 1 0.0 0
O1 O-2 0.1564 -0.2645 -0.2385 1 0.0 0
Pd1 Pd+2 0 0 0 1 0.0 0
N1 N-3 0.093 0.2528 -0.1434 1 0.0 3
O4 O-2 0.1607 0.1514 0.4804 1 0.0 2
O5 O-2 0.4064 -0.4923 0.547 1 0.0 2
